data_4035469
loop_
_publ_author_name
'Mayorqu\'in-Torres, Martha C'
'Colin-Molina, Abraham'
'P\'erez-Estrada, Salvador'
'Galano, Annia'
'Rodr\'iguez-Molina, Braulio'
'Iglesias-Arteaga, Mart\'in A'

_publ_contact_author
;
      'Braulio Rodr\'iguez-Molina'
      Instituto de Q\'imica,
      Universidad Aut\'onoma de M\'exico,
      Circuito Exterior,
      Cuidad Universitaria.
      04510 Ciudad de M\'exico
      M\'exico  
      
;
_publ_section_title
;
 Synthesis, Characterization, and Solid State Dynamic Studies of a
 Hydrogen Bond-Hindered Steroidal Molecular Rotor with a Flexible Axis.
;
_journal_issue 7
_journal_name_full 'The Journal of organic chemistry'
_journal_page_first 3768
_journal_page_last 3779
_journal_paper_doi 10.1021/acs.joc.8b00134
_journal_volume 83
_journal_year 2018
_chemical_formula_sum 'C60 H82 O6'
_chemical_formula_weight 899.25
_space_group_crystal_system monoclinic
_space_group_IT_number 5
_space_group_name_Hall 'C 2y'
_space_group_name_H-M_alt 'C 1 2 1'
_atom_sites_solution_hydrogens geom
_audit_creation_method SHELXL-2016/6
_cell_angle_alpha 90
_cell_angle_beta 91.479(2)
_cell_angle_gamma 90
_cell_formula_units_Z 4
_cell_length_a 52.9807(17)
_cell_length_b 8.7257(3)
_cell_length_c 11.2549(4)
_cell_measurement_reflns_used 9947
_cell_measurement_temperature 293(2)
_cell_measurement_theta_max 71.40
_cell_measurement_theta_min 3.34
_cell_volume 5201.3(3)
_computing_cell_refinement 'Bruker SAINT'
_computing_data_collection 'Bruker APEX2'
_computing_data_reduction 'Bruker SAINT'
_computing_molecular_graphics 'Bruker SHELXTL'
_computing_publication_material 'Bruker SHELXTL'
_computing_structure_refinement 'SHELXL-2014 (Sheldrick 2014)'
_computing_structure_solution 'SHELXS-97 (Sheldrick 2008)'
_diffrn_ambient_temperature 293(2)
_diffrn_measured_fraction_theta_full 0.999
_diffrn_measured_fraction_theta_max 0.999
_diffrn_measurement_device_type 'Bruker APEX-II CCD'
_diffrn_measurement_method '\f and \w scans'
_diffrn_radiation_monochromator mirrors
_diffrn_radiation_type CuK\a
_diffrn_radiation_wavelength 1.54178
_diffrn_reflns_av_R_equivalents 0.0252
_diffrn_reflns_av_unetI/netI 0.0113
_diffrn_reflns_Laue_measured_fraction_full 0.999
_diffrn_reflns_Laue_measured_fraction_max 0.999
_diffrn_reflns_limit_h_max 64
_diffrn_reflns_limit_h_min -64
_diffrn_reflns_limit_k_max 9
_diffrn_reflns_limit_k_min -10
_diffrn_reflns_limit_l_max 13
_diffrn_reflns_limit_l_min -13
_diffrn_reflns_number 92311
_diffrn_reflns_point_group_measured_fraction_full 0.941
_diffrn_reflns_point_group_measured_fraction_max 0.941
_diffrn_reflns_theta_full 67.679
_diffrn_reflns_theta_max 69.124
_diffrn_reflns_theta_min 1.668
_diffrn_source 'Incoatec ImuS'
_exptl_absorpt_coefficient_mu 0.559
_exptl_absorpt_correction_T_max 0.7535
_exptl_absorpt_correction_T_min 0.6898
_exptl_absorpt_correction_type multi-scan
_exptl_crystal_colour colourless
_exptl_crystal_density_diffrn 1.148
_exptl_crystal_description plate
_exptl_crystal_F_000 1960
_exptl_crystal_size_max 0.485
_exptl_crystal_size_mid 0.467
_exptl_crystal_size_min 0.046
_refine_diff_density_max 0.150
_refine_diff_density_min -0.137
_refine_diff_density_rms 0.028
_refine_ls_abs_structure_details
;
 Flack x determined using 3755 quotients [(I+)-(I-)]/[(I+)+(I-)]
 (Parsons, Flack and Wagner, Acta Cryst. B69 (2013) 249-259).
;
_refine_ls_abs_structure_Flack 0.08(3)
_refine_ls_extinction_method none
_refine_ls_goodness_of_fit_ref 1.035
_refine_ls_hydrogen_treatment constr
_refine_ls_matrix_type full
_refine_ls_number_parameters 603
_refine_ls_number_reflns 9135
_refine_ls_number_restraints 1
_refine_ls_restrained_S_all 1.034
_refine_ls_R_factor_all 0.0366
_refine_ls_R_factor_gt 0.0358
_refine_ls_shift/su_max 0.001
_refine_ls_shift/su_mean 0.000
_refine_ls_structure_factor_coef Fsqd
_refine_ls_weighting_details 'w=1/[\s^2^(Fo^2^)+(0.0693P)^2^+0.5840P] where P=(Fo^2^+2Fc^2^)/3'
_refine_ls_weighting_scheme calc
_refine_ls_wR_factor_gt 0.1013
_refine_ls_wR_factor_ref 0.1028
_reflns_Friedel_coverage 0.758
_reflns_Friedel_fraction_full 0.874
_reflns_Friedel_fraction_max 0.873
_reflns_number_gt 8886
_reflns_number_total 9135
_reflns_threshold_expression 'I > 2\s(I)'
_cod_data_source_file jo8b00134_si_003.cif
_cod_data_source_block cu_062RMB17_0m_a
_cod_depositor_comments
;
The following automatic conversions were performed:

data item '_exptl_absorpt_correction_type' value 'Multi-scan' was
changed to 'multi-scan' in accordance with the
/home/data/users/saulius/crontab/automatic-downloads/current/ACS/lib/dictionaries/cif_core.dic
dictionary named 'cif_core.dic' version 2.4.2 last updated on
2011-04-26.

Automatic conversion script
Id: cif_fix_values 6909 2019-04-08 15:41:33Z antanas 
;
_cod_original_sg_symbol_H-M 'C 2'
_cod_database_code 4035469
_shelx_shelxl_version_number 2016/6
_shelx_space_group_comment
;
The symmetry employed for this shelxl refinement is uniquely defined
by the following loop, which should always be used as a source of
symmetry information in preference to the above space-group names.
They are only intended as comments.
;
_shelx_estimated_absorpt_t_min 0.773
_shelx_estimated_absorpt_t_max 0.975

loop_
_space_group_symop_operation_xyz
'x, y, z'
'-x, y, -z'
'x+1/2, y+1/2, z'
'-x+1/2, y+1/2, -z'

loop_
_atom_site_label
_atom_site_type_symbol
_atom_site_fract_x
_atom_site_fract_y
_atom_site_fract_z
_atom_site_U_iso_or_equiv
_atom_site_adp_type
_atom_site_occupancy
_atom_site_site_symmetry_order
_atom_site_calc_flag
_atom_site_refinement_flags_posn
_atom_site_refinement_flags_adp
O001 O 0.46932(2) 0.76843(19) 1.07481(10) 0.0583(3) Uani 1 1 d . .
O002 O 0.03498(3) 0.7672(2) -0.56681(11) 0.0641(4) Uani 1 1 d . .
O003 O 0.43585(2) 0.65654(18) 1.17228(11) 0.0607(3) Uani 1 1 d . .
O004 O 0.06640(3) 0.62886(18) -0.65898(12) 0.0630(3) Uani 1 1 d . .
O005 O 0.17224(3) 0.0485(2) -0.27400(16) 0.0844(5) Uani 1 1 d . .
O006 O 0.32024(4) 0.1235(3) 0.8007(2) 0.1017(6) Uani 1 1 d . .
C007 C 0.11506(3) 0.6144(2) -0.47529(15) 0.0540(4) Uani 1 1 d . .
C008 C 0.24407(3) 0.3149(3) 0.12554(17) 0.0581(4) Uani 1 1 d . .
C009 C 0.38831(3) 0.6624(2) 0.97568(14) 0.0494(4) Uani 1 1 d . .
C00A C 0.23538(4) 0.2980(3) 0.00389(18) 0.0648(5) Uani 1 1 d . .
C00B C 0.17019(4) 0.1338(3) -0.35867(18) 0.0646(5) Uani 1 1 d . .
C00C C 0.07333(4) 0.5447(3) -0.55344(17) 0.0598(5) Uani 1 1 d . .
H00C H 0.058233 0.505698 -0.515006 0.072 Uiso 1 1 calc R U
C00D C 0.44596(3) 0.7954(2) 1.12949(16) 0.0545(4) Uani 1 1 d . .
C00E C 0.12785(4) 0.6739(3) -0.58756(17) 0.0659(5) Uani 1 1 d . .
H00A H 0.143413 0.619847 -0.598101 0.099 Uiso 1 1 calc R U
H00B H 0.131255 0.781499 -0.579052 0.099 Uiso 1 1 calc R U
H00D H 0.116865 0.657579 -0.655541 0.099 Uiso 1 1 calc R U
C00F C 0.48856(4) 0.7125(3) 1.15509(17) 0.0612(5) Uani 1 1 d . .
H00E H 0.503724 0.691385 1.111466 0.073 Uiso 1 1 calc R U
H00F H 0.482993 0.617299 1.190343 0.073 Uiso 1 1 calc R U
C00G C 0.13090(4) 0.6542(3) -0.36383(17) 0.0657(5) Uani 1 1 d . .
H00G H 0.121541 0.627348 -0.293868 0.079 Uiso 1 1 calc R U
H00H H 0.133950 0.763788 -0.361854 0.079 Uiso 1 1 calc R U
C00H C 0.42762(4) 0.5715(2) 1.06921(17) 0.0581(4) Uani 1 1 d . .
H00I H 0.441898 0.517544 1.034625 0.070 Uiso 1 1 calc R U
C00I C 0.05891(4) 0.7760(3) -0.62012(16) 0.0592(4) Uani 1 1 d . .
C00J C 0.15622(4) 0.5695(3) -0.36054(19) 0.0664(5) Uani 1 1 d . .
H00J H 0.165375 0.595045 -0.287448 0.080 Uiso 1 1 calc R U
H00K H 0.166221 0.603767 -0.426472 0.080 Uiso 1 1 calc R U
C00K C 0.41708(3) 0.6942(2) 0.98149(15) 0.0533(4) Uani 1 1 d . .
H00L H 0.424075 0.676638 0.902880 0.064 Uiso 1 1 calc R U
C00L C 0.01510(4) 0.7194(3) -0.64713(18) 0.0694(5) Uani 1 1 d . .
H00M H -0.000494 0.710872 -0.604284 0.083 Uiso 1 1 calc R U
H00N H 0.019074 0.619052 -0.678637 0.083 Uiso 1 1 calc R U
C00M C 0.22753(4) 0.2808(3) -0.09512(18) 0.0673(5) Uani 1 1 d . .
C00N C 0.34805(3) 0.4609(3) 0.87048(15) 0.0544(4) Uani 1 1 d . .
H00O H 0.357818 0.416439 0.806268 0.065 Uiso 1 1 calc R U
C00O C 0.26041(4) 0.3449(3) 0.36318(17) 0.0618(5) Uani 1 1 d . .
C00P C 0.36190(3) 0.4160(3) 0.98785(16) 0.0577(4) Uani 1 1 d . .
H00P H 0.352588 0.458832 1.054223 0.069 Uiso 1 1 calc R U
C00Q C 0.34825(4) 0.6350(3) 0.8511(2) 0.0728(6) Uani 1 1 d . .
H00Q H 0.338041 0.683498 0.910700 0.087 Uiso 1 1 calc R U
H00R H 0.340681 0.657866 0.773689 0.087 Uiso 1 1 calc R U
C00R C 0.37504(4) 0.7024(3) 0.85816(19) 0.0705(6) Uani 1 1 d . .
H00S H 0.384761 0.662784 0.793081 0.085 Uiso 1 1 calc R U
H00T H 0.374120 0.812972 0.849941 0.085 Uiso 1 1 calc R U
C00S C 0.15286(3) 0.3946(3) -0.36799(14) 0.0535(4) Uani 1 1 d . .
H00U H 0.142866 0.366146 -0.299309 0.064 Uiso 1 1 calc R U
C00T C 0.19621(4) 0.3368(4) -0.45781(17) 0.0742(7) Uani 1 1 d . .
H00V H 0.209472 0.261854 -0.458388 0.111 Uiso 1 1 calc R U
H00W H 0.203382 0.436922 -0.446562 0.111 Uiso 1 1 calc R U
H00X H 0.186920 0.333616 -0.532142 0.111 Uiso 1 1 calc R U
C00U C 0.13667(4) 0.3483(2) -0.47931(15) 0.0554(4) Uani 1 1 d . .
H00Y H 0.145826 0.376752 -0.550576 0.067 Uiso 1 1 calc R U
C00V C 0.11204(3) 0.4380(2) -0.47816(15) 0.0552(4) Uani 1 1 d . .
H00Z H 0.104004 0.410437 -0.403666 0.066 Uiso 1 1 calc R U
C00W C 0.38813(3) 0.4869(2) 0.98882(16) 0.0540(4) Uani 1 1 d . .
H010 H 0.396503 0.446247 0.918866 0.065 Uiso 1 1 calc R U
C00X C 0.08706(4) 0.6632(3) -0.47246(16) 0.0579(5) Uani 1 1 d . .
H011 H 0.081093 0.652093 -0.391221 0.069 Uiso 1 1 calc R U
C00Y C 0.40633(4) 0.4591(3) 1.0948(2) 0.0727(6) Uani 1 1 d . .
H012 H 0.398454 0.482378 1.169536 0.087 Uiso 1 1 calc R U
H013 H 0.412369 0.354116 1.096511 0.087 Uiso 1 1 calc R U
C00Z C 0.37519(4) 0.7397(3) 1.0792(2) 0.0724(6) Uani 1 1 d . .
H014 H 0.373502 0.847406 1.063460 0.109 Uiso 1 1 calc R U
H015 H 0.385060 0.724871 1.150991 0.109 Uiso 1 1 calc R U
H016 H 0.358761 0.695390 1.088114 0.109 Uiso 1 1 calc R U
C010 C 0.09177(4) 0.4141(3) -0.5767(2) 0.0683(5) Uani 1 1 d . .
H01A H 0.098898 0.422618 -0.654920 0.082 Uiso 1 1 calc R U
H01B H 0.083651 0.314992 -0.569422 0.082 Uiso 1 1 calc R U
C011 C 0.17820(3) 0.3012(3) -0.35498(15) 0.0568(5) Uani 1 1 d . .
C012 C 0.27460(4) 0.3645(3) 0.58822(19) 0.0735(6) Uani 1 1 d . .
C013 C 0.07846(4) 0.8192(3) -0.52188(19) 0.0649(5) Uani 1 1 d . .
H01C H 0.092917 0.866547 -0.560257 0.078 Uiso 1 1 calc R U
C014 C 0.26842(4) 0.3581(3) 0.48627(19) 0.0701(6) Uani 1 1 d . .
C015 C 0.49458(4) 0.8275(3) 1.25269(17) 0.0629(5) Uani 1 1 d . .
H01D H 0.499999 0.922968 1.215201 0.075 Uiso 1 1 calc R U
C016 C 0.15646(5) 0.0836(3) -0.4712(2) 0.0782(6) Uani 1 1 d . .
H01E H 0.152774 -0.025190 -0.467965 0.094 Uiso 1 1 calc R U
H01F H 0.166811 0.102731 -0.539522 0.094 Uiso 1 1 calc R U
C017 C 0.42715(4) 0.8463(3) 1.03120(19) 0.0629(5) Uani 1 1 d . .
H017 H 0.413146 0.898721 1.069366 0.076 Uiso 1 1 calc R U
C018 C 0.32474(4) 0.2172(3) 0.8777(2) 0.0753(6) Uani 1 1 d . .
C019 C 0.13196(4) 0.1756(3) -0.4817(2) 0.0720(6) Uani 1 1 d . .
H01G H 0.123140 0.148688 -0.555336 0.086 Uiso 1 1 calc R U
H01H H 0.121190 0.148270 -0.416539 0.086 Uiso 1 1 calc R U
C01A C 0.32083(3) 0.3894(3) 0.85878(16) 0.0589(5) Uani 1 1 d . .
C01B C 0.19148(3) 0.3355(3) -0.23460(16) 0.0617(5) Uani 1 1 d . .
H01I H 0.194013 0.445288 -0.227977 0.074 Uiso 1 1 calc R U
H01J H 0.180411 0.304777 -0.171532 0.074 Uiso 1 1 calc R U
C01C C 0.21706(4) 0.2554(4) -0.21535(18) 0.0764(7) Uani 1 1 d . .
H01K H 0.214986 0.146192 -0.228605 0.092 Uiso 1 1 calc R U
H01L H 0.228832 0.293642 -0.272895 0.092 Uiso 1 1 calc R U
C01D C 0.43797(6) 0.9558(4) 0.9406(3) 0.1018(10) Uani 1 1 d . .
H01M H 0.450498 0.903552 0.895624 0.153 Uiso 1 1 calc R U
H01N H 0.445580 1.041661 0.981055 0.153 Uiso 1 1 calc R U
H01O H 0.424683 0.991259 0.887934 0.153 Uiso 1 1 calc R U
C01E C 0.01140(5) 0.8311(3) -0.7488(2) 0.0730(6) Uani 1 1 d . .
H01P H 0.007191 0.931146 -0.715024 0.088 Uiso 1 1 calc R U
C01F C 0.47061(5) 0.8601(3) 1.31816(19) 0.0765(6) Uani 1 1 d . .
H01Q H 0.473645 0.942438 1.374640 0.092 Uiso 1 1 calc R U
H01R H 0.465794 0.769634 1.362237 0.092 Uiso 1 1 calc R U
C01G C 0.26373(5) 0.2267(4) 0.1711(2) 0.0860(8) Uani 1 1 d . .
H01S H 0.271585 0.156031 0.122548 0.103 Uiso 1 1 calc R U
C01H C 0.05783(5) 0.8836(3) -0.7261(2) 0.0776(6) Uani 1 1 d . .
H01T H 0.073562 0.876528 -0.768005 0.093 Uiso 1 1 calc R U
H01U H 0.056147 0.988138 -0.697999 0.093 Uiso 1 1 calc R U
C01I C 0.30987(4) 0.4167(3) 0.73287(16) 0.0681(6) Uani 1 1 d . .
H01V H 0.311278 0.524940 0.714559 0.082 Uiso 1 1 calc R U
H01W H 0.320069 0.361177 0.676908 0.082 Uiso 1 1 calc R U
C01J C 0.44920(4) 0.9051(3) 1.2329(2) 0.0731(6) Uani 1 1 d . .
H01X H 0.433591 0.908881 1.275960 0.088 Uiso 1 1 calc R U
H01Y H 0.452417 1.006979 1.202361 0.088 Uiso 1 1 calc R U
C01K C 0.23298(4) 0.4179(3) 0.20035(19) 0.0754(6) Uani 1 1 d . .
H01Z H 0.219738 0.478343 0.171459 0.091 Uiso 1 1 calc R U
C01L C 0.28223(4) 0.3681(4) 0.71399(18) 0.0775(7) Uani 1 1 d . .
H018 H 0.279877 0.267181 0.748056 0.093 Uiso 1 1 calc R U
H019 H 0.271463 0.439149 0.755457 0.093 Uiso 1 1 calc R U
C01M C 0.03596(5) 0.8475(3) -0.8121(2) 0.0827(7) Uani 1 1 d . .
H020 H 0.034389 0.928925 -0.870523 0.099 Uiso 1 1 calc R U
H021 H 0.039524 0.753060 -0.853912 0.099 Uiso 1 1 calc R U
C01N C 0.30320(4) 0.4547(4) 0.95156(18) 0.0799(7) Uani 1 1 d . .
H022 H 0.298864 0.558324 0.931044 0.120 Uiso 1 1 calc R U
H023 H 0.311531 0.452854 1.028301 0.120 Uiso 1 1 calc R U
H024 H 0.288122 0.393758 0.953572 0.120 Uiso 1 1 calc R U
C01O C 0.27178(5) 0.2426(4) 0.2877(2) 0.0887(8) Uani 1 1 d . .
H025 H 0.285181 0.183121 0.316251 0.106 Uiso 1 1 calc R U
C01P C 0.06889(6) 0.9317(4) -0.4303(2) 0.0907(8) Uani 1 1 d . .
H026 H 0.063357 1.023960 -0.469397 0.136 Uiso 1 1 calc R U
H027 H 0.082255 0.955399 -0.374002 0.136 Uiso 1 1 calc R U
H028 H 0.055025 0.886750 -0.389491 0.136 Uiso 1 1 calc R U
C01Q C 0.24099(4) 0.4338(3) 0.31688(19) 0.0755(6) Uani 1 1 d . .
H029 H 0.233221 0.505330 0.365078 0.091 Uiso 1 1 calc R U
C01R C 0.51605(5) 0.7718(4) 1.3345(2) 0.0864(7) Uani 1 1 d . .
H02A H 0.530189 0.742865 1.287781 0.130 Uiso 1 1 calc R U
H02B H 0.510485 0.684814 1.379079 0.130 Uiso 1 1 calc R U
H02C H 0.520996 0.852460 1.388206 0.130 Uiso 1 1 calc R U
C01S C 0.36310(5) 0.2415(3) 1.0025(3) 0.0856(8) Uani 1 1 d . .
H02D H 0.371068 0.216586 1.078622 0.103 Uiso 1 1 calc R U
H02E H 0.373301 0.198044 0.940540 0.103 Uiso 1 1 calc R U
C01T C -0.01049(6) 0.7824(4) -0.8312(3) 0.0944(8) Uani 1 1 d . .
H02F H -0.012968 0.857786 -0.892473 0.142 Uiso 1 1 calc R U
H02G H -0.025585 0.773479 -0.786284 0.142 Uiso 1 1 calc R U
H02H H -0.006684 0.685253 -0.866519 0.142 Uiso 1 1 calc R U
C01U C 0.33656(5) 0.1711(4) 0.9954(3) 0.0986(10) Uani 1 1 d . .
H02I H 0.337568 0.060351 1.001197 0.118 Uiso 1 1 calc R U
H02J H 0.326503 0.208731 1.060091 0.118 Uiso 1 1 calc R U

loop_
_atom_site_aniso_label
_atom_site_aniso_U_11
_atom_site_aniso_U_22
_atom_site_aniso_U_33
_atom_site_aniso_U_23
_atom_site_aniso_U_13
_atom_site_aniso_U_12
O001 0.0461(6) 0.0848(10) 0.0441(6) -0.0016(6) 0.0019(4) -0.0015(6)
O002 0.0618(7) 0.0833(10) 0.0474(6) -0.0049(6) 0.0034(5) -0.0079(7)
O003 0.0592(7) 0.0703(9) 0.0525(6) 0.0072(6) -0.0032(5) -0.0120(6)
O004 0.0728(8) 0.0642(9) 0.0518(7) -0.0074(6) -0.0038(6) -0.0023(7)
O005 0.0868(11) 0.0827(12) 0.0828(10) 0.0085(9) -0.0152(8) -0.0111(9)
O006 0.0873(12) 0.0904(14) 0.1264(16) -0.0126(13) -0.0177(11) -0.0225(11)
C007 0.0548(9) 0.0630(12) 0.0442(8) -0.0092(7) 0.0025(7) -0.0186(8)
C008 0.0494(8) 0.0696(12) 0.0550(9) 0.0072(9) -0.0066(7) -0.0050(8)
C009 0.0434(8) 0.0597(11) 0.0452(8) 0.0066(7) 0.0016(6) -0.0003(7)
C00A 0.0528(9) 0.0812(15) 0.0599(10) 0.0032(10) -0.0066(8) -0.0067(9)
C00B 0.0555(10) 0.0777(14) 0.0604(10) -0.0090(10) -0.0018(8) -0.0055(9)
C00C 0.0563(10) 0.0653(12) 0.0574(9) 0.0007(9) -0.0067(7) -0.0166(9)
C00D 0.0475(8) 0.0624(12) 0.0539(9) -0.0017(8) 0.0072(7) -0.0046(8)
C00E 0.0656(11) 0.0726(14) 0.0600(10) 0.0024(9) 0.0113(8) -0.0155(10)
C00F 0.0535(9) 0.0756(13) 0.0543(9) -0.0076(9) -0.0040(7) 0.0036(9)
C00G 0.0692(11) 0.0687(13) 0.0587(10) -0.0176(9) -0.0078(8) -0.0168(10)
C00H 0.0498(9) 0.0613(12) 0.0626(10) -0.0003(9) -0.0090(7) 0.0018(8)
C00I 0.0654(10) 0.0604(12) 0.0520(9) -0.0063(8) 0.0078(8) -0.0083(9)
C00J 0.0597(10) 0.0742(14) 0.0646(11) -0.0143(10) -0.0107(8) -0.0214(10)
C00K 0.0445(8) 0.0677(12) 0.0479(8) 0.0058(8) 0.0050(6) 0.0006(8)
C00L 0.0674(12) 0.0835(15) 0.0570(10) -0.0009(10) -0.0049(8) -0.0102(11)
C00M 0.0523(9) 0.0876(15) 0.0616(11) -0.0030(10) -0.0047(8) -0.0066(10)
C00N 0.0456(8) 0.0722(12) 0.0453(8) 0.0047(8) -0.0018(6) -0.0039(8)
C00O 0.0512(9) 0.0770(14) 0.0567(10) 0.0082(9) -0.0101(8) -0.0045(9)
C00P 0.0522(9) 0.0693(12) 0.0512(9) 0.0106(8) -0.0061(7) -0.0064(8)
C00Q 0.0603(11) 0.0767(15) 0.0800(13) 0.0206(11) -0.0236(9) -0.0060(10)
C00R 0.0662(11) 0.0780(15) 0.0662(11) 0.0257(11) -0.0177(9) -0.0154(11)
C00S 0.0497(9) 0.0691(12) 0.0418(8) -0.0065(8) 0.0013(6) -0.0180(8)
C00T 0.0605(11) 0.110(2) 0.0529(10) -0.0051(11) 0.0102(8) -0.0130(12)
C00U 0.0550(9) 0.0656(12) 0.0454(8) -0.0088(8) -0.0032(7) -0.0163(8)
C00V 0.0538(9) 0.0631(12) 0.0485(8) -0.0043(8) -0.0024(7) -0.0185(8)
C00W 0.0474(8) 0.0625(12) 0.0518(9) 0.0042(8) -0.0045(7) 0.0012(8)
C00X 0.0580(10) 0.0683(13) 0.0476(8) -0.0079(8) 0.0064(7) -0.0162(9)
C00Y 0.0670(11) 0.0671(13) 0.0825(13) 0.0199(11) -0.0272(10) -0.0084(10)
C00Z 0.0522(10) 0.0824(16) 0.0833(13) -0.0182(12) 0.0148(9) -0.0016(10)
C010 0.0679(11) 0.0610(12) 0.0747(12) -0.0104(10) -0.0225(10) -0.0147(10)
C011 0.0483(8) 0.0788(13) 0.0432(8) -0.0082(8) 0.0022(6) -0.0118(9)
C012 0.0564(10) 0.0984(18) 0.0650(12) 0.0077(11) -0.0116(9) -0.0083(11)
C013 0.0655(11) 0.0645(13) 0.0649(11) -0.0112(10) 0.0052(9) -0.0129(10)
C014 0.0577(10) 0.0906(17) 0.0612(11) 0.0088(10) -0.0123(8) -0.0048(10)
C015 0.0653(11) 0.0660(13) 0.0570(10) -0.0007(9) -0.0082(8) -0.0105(9)
C016 0.0850(15) 0.0695(15) 0.0789(14) -0.0181(12) -0.0173(11) -0.0066(12)
C017 0.0513(9) 0.0651(13) 0.0722(12) 0.0104(10) -0.0002(8) -0.0030(8)
C018 0.0542(10) 0.0842(16) 0.0868(14) 0.0071(13) -0.0085(10) -0.0207(11)
C019 0.0750(13) 0.0685(14) 0.0714(12) -0.0110(10) -0.0201(10) -0.0164(11)
C01A 0.0449(8) 0.0826(14) 0.0491(9) 0.0056(9) -0.0020(7) -0.0077(9)
C01B 0.0506(9) 0.0867(15) 0.0478(9) -0.0091(9) -0.0013(7) -0.0126(9)
C01C 0.0506(10) 0.117(2) 0.0609(11) -0.0151(12) -0.0049(8) -0.0040(12)
C01D 0.0920(17) 0.104(2) 0.108(2) 0.0509(18) -0.0259(15) -0.0331(17)
C01E 0.0923(15) 0.0601(13) 0.0658(12) -0.0080(10) -0.0113(11) 0.0050(11)
C01F 0.0843(14) 0.0903(17) 0.0549(10) -0.0207(11) 0.0049(10) -0.0133(13)
C01G 0.0865(15) 0.099(2) 0.0720(13) -0.0078(13) -0.0125(11) 0.0362(14)
C01H 0.0894(15) 0.0741(15) 0.0699(13) 0.0104(11) 0.0161(11) -0.0051(12)
C01I 0.0538(10) 0.1004(17) 0.0498(9) 0.0044(10) -0.0042(8) -0.0151(10)
C01J 0.0650(12) 0.0810(16) 0.0737(12) -0.0212(12) 0.0116(10) -0.0041(11)
C01K 0.0674(12) 0.0932(17) 0.0649(11) 0.0068(11) -0.0120(9) 0.0266(12)
C01L 0.0554(11) 0.118(2) 0.0583(11) 0.0072(12) -0.0094(8) -0.0167(12)
C01M 0.1141(19) 0.0770(16) 0.0569(11) 0.0095(11) 0.0005(12) 0.0028(14)
C01N 0.0516(10) 0.127(2) 0.0608(11) -0.0051(13) 0.0040(8) -0.0046(12)
C01O 0.0788(14) 0.113(2) 0.0733(13) 0.0007(14) -0.0204(11) 0.0387(15)
C01P 0.0951(17) 0.0889(19) 0.0874(16) -0.0381(15) -0.0108(13) 0.0015(14)
C01Q 0.0758(13) 0.0894(17) 0.0609(11) 0.0000(11) -0.0050(9) 0.0214(12)
C01R 0.0982(17) 0.0819(17) 0.0771(14) -0.0069(13) -0.0345(13) -0.0042(14)
C01S 0.0741(14) 0.0754(17) 0.1055(18) 0.0263(14) -0.0319(13) -0.0167(12)
C01T 0.116(2) 0.0814(18) 0.0839(16) -0.0055(14) -0.0355(15) 0.0060(16)
C01U 0.0871(16) 0.090(2) 0.117(2) 0.0412(17) -0.0329(15) -0.0332(15)

loop_
_atom_type_symbol
_atom_type_description
_atom_type_scat_dispersion_real
_atom_type_scat_dispersion_imag
_atom_type_scat_source
C C 0.0181 0.0091 'International Tables Vol C Tables 4.2.6.8 and 6.1.1.4'
H H 0.0000 0.0000 'International Tables Vol C Tables 4.2.6.8 and 6.1.1.4'
O O 0.0492 0.0322 'International Tables Vol C Tables 4.2.6.8 and 6.1.1.4'

loop_
_geom_angle_atom_site_label_1
_geom_angle_atom_site_label_2
_geom_angle_atom_site_label_3
_geom_angle
C00D O001 C00F 113.49(14)
C00I O002 C00L 113.55(14)
C00D O003 C00H 106.11(13)
C00I O004 C00C 106.00(14)
C00G C007 C00E 110.64(15)
C00G C007 C00X 115.29(15)
C00E C007 C00X 111.57(17)
C00G C007 C00V 107.25(17)
C00E C007 C00V 111.45(17)
C00X C007 C00V 100.11(14)
C01K C008 C01G 117.78(19)
C01K C008 C00A 121.21(18)
C01G C008 C00A 121.0(2)
C00R C009 C00Z 110.61(17)
C00R C009 C00W 107.94(16)
C00Z C009 C00W 111.22(16)
C00R C009 C00K 115.31(14)
C00Z C009 C00K 110.81(15)
C00W C009 C00K 100.51(15)
C00M C00A C008 177.6(2)
O005 C00B C016 120.9(2)
O005 C00B C011 123.28(19)
C016 C00B C011 115.4(2)
O004 C00C C010 113.00(17)
O004 C00C C00X 104.60(17)
C010 C00C C00X 107.81(16)
O004 C00C H00C 110.4
C010 C00C H00C 110.4
C00X C00C H00C 110.4
O003 C00D O001 110.42(16)
O003 C00D C01J 108.44(16)
O001 C00D C01J 110.89(15)
O003 C00D C017 104.41(15)
O001 C00D C017 107.05(14)
C01J C00D C017 115.43(19)
C007 C00E H00A 109.5
C007 C00E H00B 109.5
H00A C00E H00B 109.5
C007 C00E H00D 109.5
H00A C00E H00D 109.5
H00B C00E H00D 109.5
O001 C00F C015 111.43(18)
O001 C00F H00E 109.3
C015 C00F H00E 109.3
O001 C00F H00F 109.3
C015 C00F H00F 109.3
H00E C00F H00F 108.0
C007 C00G C00J 111.84(17)
C007 C00G H00G 109.2
C00J C00G H00G 109.2
C007 C00G H00H 109.2
C00J C00G H00H 109.2
H00G C00G H00H 107.9
O003 C00H C00Y 112.95(17)
O003 C00H C00K 104.75(16)
C00Y C00H C00K 107.93(15)
O003 C00H H00I 110.3
C00Y C00H H00I 110.3
C00K C00H H00I 110.3
O004 C00I O002 110.03(16)
O004 C00I C01H 108.86(16)
O002 C00I C01H 110.49(18)
O004 C00I C013 104.75(17)
O002 C00I C013 107.53(15)
C01H C00I C013 115.01(19)
C00G C00J C00S 112.15(16)
C00G C00J H00J 109.2
C00S C00J H00J 109.2
C00G C00J H00K 109.2
C00S C00J H00K 109.2
H00J C00J H00K 107.9
C017 C00K C009 120.24(16)
C017 C00K C00H 104.45(15)
C009 C00K C00H 103.96(14)
C017 C00K H00L 109.2
C009 C00K H00L 109.2
C00H C00K H00L 109.2
O002 C00L C01E 111.6(2)
O002 C00L H00M 109.3
C01E C00L H00M 109.3
O002 C00L H00N 109.3
C01E C00L H00N 109.3
H00M C00L H00N 108.0
C00A C00M C01C 177.7(2)
C00Q C00N C00P 111.60(17)
C00Q C00N C01A 112.99(17)
C00P C00N C01A 112.63(15)
C00Q C00N H00O 106.3
C00P C00N H00O 106.3
C01A C00N H00O 106.3
C01Q C00O C01O 117.63(19)
C01Q C00O C014 121.1(2)
C01O C00O C014 121.3(2)
C00W C00P C01S 111.59(18)
C00W C00P C00N 108.47(14)
C01S C00P C00N 111.19(18)
C00W C00P H00P 108.5
C01S C00P H00P 108.5
C00N C00P H00P 108.5
C00N C00Q C00R 112.43(18)
C00N C00Q H00Q 109.1
C00R C00Q H00Q 109.1
C00N C00Q H00R 109.1
C00R C00Q H00R 109.1
H00Q C00Q H00R 107.9
C009 C00R C00Q 111.25(16)
C009 C00R H00S 109.4
C00Q C00R H00S 109.4
C009 C00R H00T 109.4
C00Q C00R H00T 109.4
H00S C00R H00T 108.0
C00J C00S C00U 111.25(17)
C00J C00S C011 114.29(15)
C00U C00S C011 113.10(15)
C00J C00S H00U 105.8
C00U C00S H00U 105.8
C011 C00S H00U 105.8
C011 C00T H00V 109.5
C011 C00T H00W 109.5
H00V C00T H00W 109.5
C011 C00T H00X 109.5
H00V C00T H00X 109.5
H00W C00T H00X 109.5
C00V C00U C019 111.57(16)
C00V C00U C00S 108.38(15)
C019 C00U C00S 110.90(17)
C00V C00U H00Y 108.6
C019 C00U H00Y 108.6
C00S C00U H00Y 108.6
C00U C00V C010 120.47(16)
C00U C00V C007 115.04(15)
C010 C00V C007 102.70(17)
C00U C00V H00Z 105.8
C010 C00V H00Z 105.8
C007 C00V H00Z 105.8
C00P C00W C00Y 119.80(16)
C00P C00W C009 114.33(16)
C00Y C00W C009 103.13(16)
C00P C00W H010 106.2
C00Y C00W H010 106.2
C009 C00W H010 106.2
C013 C00X C007 120.86(16)
C013 C00X C00C 104.38(16)
C007 C00X C00C 103.97(16)
C013 C00X H011 109.0
C007 C00X H011 109.0
C00C C00X H011 109.0
C00H C00Y C00W 101.76(16)
C00H C00Y H012 111.4
C00W C00Y H012 111.4
C00H C00Y H013 111.4
C00W C00Y H013 111.4
H012 C00Y H013 109.3
C009 C00Z H014 109.5
C009 C00Z H015 109.5
H014 C00Z H015 109.5
C009 C00Z H016 109.5
H014 C00Z H016 109.5
H015 C00Z H016 109.5
C00C C010 C00V 102.31(16)
C00C C010 H01A 111.3
C00V C010 H01A 111.3
C00C C010 H01B 111.3
C00V C010 H01B 111.3
H01A C010 H01B 109.2
C00B C011 C01B 109.37(17)
C00B C011 C00T 110.41(18)
C01B C011 C00T 109.98(15)
C00B C011 C00S 104.94(15)
C01B C011 C00S 110.51(15)
C00T C011 C00S 111.50(18)
C014 C012 C01L 178.5(3)
C01P C013 C00X 115.3(2)
C01P C013 C00I 114.5(2)
C00X C013 C00I 103.31(16)
C01P C013 H01C 107.8
C00X C013 H01C 107.8
C00I C013 H01C 107.8
C012 C014 C00O 177.8(3)
C01F C015 C00F 108.30(17)
C01F C015 C01R 112.9(2)
C00F C015 C01R 111.5(2)
C01F C015 H01D 108.0
C00F C015 H01D 108.0
C01R C015 H01D 108.0
C00B C016 C019 107.57(19)
C00B C016 H01E 110.2
C019 C016 H01E 110.2
C00B C016 H01F 110.2
C019 C016 H01F 110.2
H01E C016 H01F 108.5
C01D C017 C00K 115.7(2)
C01D C017 C00D 114.58(17)
C00K C017 C00D 103.04(17)
C01D C017 H017 107.7
C00K C017 H017 107.7
C00D C017 H017 107.7
O006 C018 C01U 121.3(3)
O006 C018 C01A 122.7(2)
C01U C018 C01A 115.9(2)
C00U C019 C016 112.25(19)
C00U C019 H01G 109.2
C016 C019 H01G 109.2
C00U C019 H01H 109.2
C016 C019 H01H 109.2
H01G C019 H01H 107.9
C01N C01A C018 110.7(2)
C01N C01A C01I 110.43(17)
C018 C01A C01I 109.1(2)
C01N C01A C00N 111.70(18)
C018 C01A C00N 104.93(16)
C01I C01A C00N 109.83(15)
C01C C01B C011 114.65(17)
C01C C01B H01I 108.6
C011 C01B H01I 108.6
C01C C01B H01J 108.6
C011 C01B H01J 108.6
H01I C01B H01J 107.6
C00M C01C C01B 111.88(19)
C00M C01C H01K 109.2
C01B C01C H01K 109.2
C00M C01C H01L 109.2
C01B C01C H01L 109.2
H01K C01C H01L 107.9
C017 C01D H01M 109.5
C017 C01D H01N 109.5
H01M C01D H01N 109.5
C017 C01D H01O 109.5
H01M C01D H01O 109.5
H01N C01D H01O 109.5
C01M C01E C00L 108.8(2)
C01M C01E C01T 113.0(2)
C00L C01E C01T 111.2(2)
C01M C01E H01P 107.9
C00L C01E H01P 107.9
C01T C01E H01P 107.9
C015 C01F C01J 111.33(17)
C015 C01F H01Q 109.4
C01J C01F H01Q 109.4
C015 C01F H01R 109.4
C01J C01F H01R 109.4
H01Q C01F H01R 108.0
C01O C01G C008 120.7(2)
C01O C01G H01S 119.7
C008 C01G H01S 119.7
C00I C01H C01M 112.6(2)
C00I C01H H01T 109.1
C01M C01H H01T 109.1
C00I C01H H01U 109.1
C01M C01H H01U 109.1
H01T C01H H01U 107.8
C01L C01I C01A 114.94(16)
C01L C01I H01V 108.5
C01A C01I H01V 108.5
C01L C01I H01W 108.5
C01A C01I H01W 108.5
H01V C01I H01W 107.5
C00D C01J C01F 113.0(2)
C00D C01J H01X 109.0
C01F C01J H01X 109.0
C00D C01J H01Y 109.0
C01F C01J H01Y 109.0
H01X C01J H01Y 107.8
C008 C01K C01Q 121.6(2)
C008 C01K H01Z 119.2
C01Q C01K H01Z 119.2
C012 C01L C01I 112.28(18)
C012 C01L H018 109.1
C01I C01L H018 109.1
C012 C01L H019 109.1
C01I C01L H019 109.1
H018 C01L H019 107.9
C01E C01M C01H 111.80(18)
C01E C01M H020 109.3
C01H C01M H020 109.3
C01E C01M H021 109.3
C01H C01M H021 109.3
H020 C01M H021 107.9
C01A C01N H022 109.5
C01A C01N H023 109.5
H022 C01N H023 109.5
C01A C01N H024 109.5
H022 C01N H024 109.5
H023 C01N H024 109.5
C01G C01O C00O 121.5(2)
C01G C01O H025 119.3
C00O C01O H025 119.3
C013 C01P H026 109.5
C013 C01P H027 109.5
H026 C01P H027 109.5
C013 C01P H028 109.5
H026 C01P H028 109.5
H027 C01P H028 109.5
C01K C01Q C00O 120.8(2)
C01K C01Q H029 119.6
C00O C01Q H029 119.6
C015 C01R H02A 109.5
C015 C01R H02B 109.5
H02A C01R H02B 109.5
C015 C01R H02C 109.5
H02A C01R H02C 109.5
H02B C01R H02C 109.5
C00P C01S C01U 110.9(2)
C00P C01S H02D 109.5
C01U C01S H02D 109.5
C00P C01S H02E 109.5
C01U C01S H02E 109.5
H02D C01S H02E 108.1
C01E C01T H02F 109.5
C01E C01T H02G 109.5
H02F C01T H02G 109.5
C01E C01T H02H 109.5
H02F C01T H02H 109.5
H02G C01T H02H 109.5
C018 C01U C01S 107.3(2)
C018 C01U H02I 110.2
C01S C01U H02I 110.2
C018 C01U H02J 110.2
C01S C01U H02J 110.2
H02I C01U H02J 108.5

loop_
_geom_bond_atom_site_label_1
_geom_bond_atom_site_label_2
_geom_bond_distance
O001 C00D 1.416(2)
O001 C00F 1.431(2)
O002 C00I 1.418(2)
O002 C00L 1.432(2)
O003 C00D 1.414(2)
O003 C00H 1.436(2)
O004 C00I 1.416(3)
O004 C00C 1.436(2)
O005 C00B 1.212(3)
O006 C018 1.211(3)
C007 C00G 1.531(2)
C007 C00E 1.539(2)
C007 C00X 1.544(3)
C007 C00V 1.548(3)
C008 C01K 1.374(3)
C008 C01G 1.383(3)
C008 C00A 1.441(3)
C009 C00R 1.523(2)
C009 C00Z 1.529(3)
C009 C00W 1.539(3)
C009 C00K 1.549(2)
C00A C00M 1.189(3)
C00B C016 1.509(3)
C00B C011 1.521(3)
C00C C010 1.529(3)
C00C C00X 1.547(3)
C00C H00C 0.9800
C00D C01J 1.513(3)
C00D C017 1.536(3)
C00E H00A 0.9600
C00E H00B 0.9600
C00E H00D 0.9600
C00F C015 1.516(3)
C00F H00E 0.9700
C00F H00F 0.9700
C00G C00J 1.531(3)
C00G H00G 0.9700
C00G H00H 0.9700
C00H C00Y 1.528(3)
C00H C00K 1.550(3)
C00H H00I 0.9800
C00I C01H 1.518(3)
C00I C013 1.543(3)
C00J C00S 1.539(3)
C00J H00J 0.9700
C00J H00K 0.9700
C00K C017 1.532(3)
C00K H00L 0.9800
C00L C01E 1.512(3)
C00L H00M 0.9700
C00L H00N 0.9700
C00M C01C 1.466(3)
C00N C00Q 1.534(3)
C00N C00P 1.545(2)
C00N C01A 1.574(2)
C00N H00O 0.9800
C00O C01Q 1.380(3)
C00O C01O 1.382(4)
C00O C014 1.443(3)
C00P C00W 1.521(3)
C00P C01S 1.533(4)
C00P H00P 0.9800
C00Q C00R 1.537(3)
C00Q H00Q 0.9700
C00Q H00R 0.9700
C00R H00S 0.9700
C00R H00T 0.9700
C00S C00U 1.553(2)
C00S C011 1.574(3)
C00S H00U 0.9800
C00T C011 1.550(3)
C00T H00V 0.9600
C00T H00W 0.9600
C00T H00X 0.9600
C00U C00V 1.522(3)
C00U C019 1.528(3)
C00U H00Y 0.9800
C00V C010 1.538(2)
C00V H00Z 0.9800
C00W C00Y 1.534(2)
C00W H010 0.9800
C00X C013 1.536(3)
C00X H011 0.9800
C00Y H012 0.9700
C00Y H013 0.9700
C00Z H014 0.9600
C00Z H015 0.9600
C00Z H016 0.9600
C010 H01A 0.9700
C010 H01B 0.9700
C011 C01B 1.540(2)
C012 C014 1.186(3)
C012 C01L 1.462(3)
C013 C01P 1.520(3)
C013 H01C 0.9800
C015 C01F 1.512(3)
C015 C01R 1.525(3)
C015 H01D 0.9800
C016 C019 1.528(4)
C016 H01E 0.9700
C016 H01F 0.9700
C017 C01D 1.520(3)
C017 H017 0.9800
C018 C01U 1.506(3)
C018 C01A 1.530(4)
C019 H01G 0.9700
C019 H01H 0.9700
C01A C01N 1.529(3)
C01A C01I 1.536(2)
C01B C01C 1.535(3)
C01B H01I 0.9700
C01B H01J 0.9700
C01C H01K 0.9700
C01C H01L 0.9700
C01D H01M 0.9600
C01D H01N 0.9600
C01D H01O 0.9600
C01E C01M 1.507(4)
C01E C01T 1.526(3)
C01E H01P 0.9800
C01F C01J 1.519(3)
C01F H01Q 0.9700
C01F H01R 0.9700
C01G C01O 1.376(3)
C01G H01S 0.9300
C01H C01M 1.523(4)
C01H H01T 0.9700
C01H H01U 0.9700
C01I C01L 1.534(3)
C01I H01V 0.9700
C01I H01W 0.9700
C01J H01X 0.9700
C01J H01Y 0.9700
C01K C01Q 1.375(3)
C01K H01Z 0.9300
C01L H018 0.9700
C01L H019 0.9700
C01M H020 0.9700
C01M H021 0.9700
C01N H022 0.9600
C01N H023 0.9600
C01N H024 0.9600
C01O H025 0.9300
C01P H026 0.9600
C01P H027 0.9600
C01P H028 0.9600
C01Q H029 0.9300
C01R H02A 0.9600
C01R H02B 0.9600
C01R H02C 0.9600
C01S C01U 1.535(3)
C01S H02D 0.9700
C01S H02E 0.9700
C01T H02F 0.9600
C01T H02G 0.9600
C01T H02H 0.9600
C01U H02I 0.9700
C01U H02J 0.9700

loop_
_geom_hbond_atom_site_label_D
_geom_hbond_atom_site_label_H
_geom_hbond_atom_site_label_A
_geom_hbond_distance_DH
_geom_hbond_distance_HA
_geom_hbond_distance_DA
_geom_hbond_angle_DHA
_geom_hbond_site_symmetry_A
C00F H00E O001 0.97 2.65 3.495(2) 145.2 2_657
